data_4134428
loop_
_publ_author_name
'Ayme, Jean-Fran\,cois'
'Lehn, Jean-Marie'
'Bailly, Corinne'
'Karmazin, Lydia'

_publ_section_title
;
 Simultaneous Generation of a [2 \\times 2] Grid-Like Complex and a Linear
 Double Helicate: a Three-Level Self-Sorting Process.
;
_journal_issue 12
_journal_name_full 'Journal of the American Chemical Society'
_journal_page_first 5819
_journal_page_last 5824
_journal_paper_doi 10.1021/jacs.0c00896
_journal_volume 142
_journal_year 2020
_chemical_formula_moiety 'C68 H56 Fe2 N12, 4(F6 P), 8(C2 H3 N)'
_chemical_formula_sum 'C84 H80 F24 Fe2 N20 P4'
_chemical_formula_weight 2061.26
_space_group_crystal_system orthorhombic
_space_group_IT_number 34
_space_group_name_Hall 'P 2 -2n'
_space_group_name_H-M_alt 'P n n 2'
_atom_sites_solution_hydrogens geom
_atom_sites_solution_primary direct
_atom_sites_solution_secondary difmap
_audit_creation_method SHELXL-2014/7
_cell_angle_alpha 90
_cell_angle_beta 90
_cell_angle_gamma 90
_cell_formula_units_Z 2
_cell_length_a 13.0650(4)
_cell_length_b 29.3865(9)
_cell_length_c 11.9523(4)
_cell_measurement_reflns_used 9683
_cell_measurement_temperature 120(2)
_cell_measurement_theta_max 66.67
_cell_measurement_theta_min 3.01
_cell_volume 4588.9(3)
_computing_cell_refinement 'Bruker SAINT'
_computing_data_collection 'Bruker APEX3'
_computing_data_reduction 'Bruker SAINT'
_computing_molecular_graphics 'Bruker SHELXTL'
_computing_publication_material 'Bruker SHELXTL'
_computing_structure_refinement 'SHELXL-2014/7 (Sheldrick, 2014)'
_computing_structure_solution 'SHELXT 2014/5 (Sheldrick, 2014)'
_diffrn_ambient_temperature 120(2)
_diffrn_measured_fraction_theta_full 0.996
_diffrn_measured_fraction_theta_max 0.996
_diffrn_measurement_device_type 'Bruker PHOTON-III CPAD'
_diffrn_measurement_method '\f and \w shuterless scans'
_diffrn_radiation_type CuK\a
_diffrn_radiation_wavelength 1.54178
_diffrn_reflns_av_R_equivalents 0.0919
_diffrn_reflns_av_unetI/netI 0.0590
_diffrn_reflns_Laue_measured_fraction_full 0.996
_diffrn_reflns_Laue_measured_fraction_max 0.996
_diffrn_reflns_limit_h_max 14
_diffrn_reflns_limit_h_min -15
_diffrn_reflns_limit_k_max 35
_diffrn_reflns_limit_k_min -34
_diffrn_reflns_limit_l_max 14
_diffrn_reflns_limit_l_min -14
_diffrn_reflns_number 54392
_diffrn_reflns_point_group_measured_fraction_full 0.996
_diffrn_reflns_point_group_measured_fraction_max 0.996
_diffrn_reflns_theta_full 66.800
_diffrn_reflns_theta_max 66.800
_diffrn_reflns_theta_min 3.007
_diffrn_source 'Cu-ImuS Diamond microfocus tube'
_exptl_absorpt_coefficient_mu 4.120
_exptl_absorpt_correction_T_max 0.7528
_exptl_absorpt_correction_T_min 0.4013
_exptl_absorpt_correction_type multi-scan
_exptl_absorpt_process_details sadabs
_exptl_crystal_colour green
_exptl_crystal_density_diffrn 1.492
_exptl_crystal_description plate
_exptl_crystal_F_000 2104
_exptl_crystal_size_max 0.300
_exptl_crystal_size_mid 0.250
_exptl_crystal_size_min 0.120
_platon_squeeze_details
;
 The residual electron density was assigned to half a
 molecule of the acetonitrile solvent [42/4 = 11 e per
 asymmetric unit; half a molecule of CH3CN would give 11e].
;
_refine_diff_density_max 0.518
_refine_diff_density_min -0.580
_refine_diff_density_rms 0.087
_refine_ls_abs_structure_details
;
 Refined as an inversion twin.
;
_refine_ls_abs_structure_Flack 0.192(9)
_refine_ls_extinction_method none
_refine_ls_goodness_of_fit_ref 1.081
_refine_ls_hydrogen_treatment constr
_refine_ls_matrix_type full
_refine_ls_number_parameters 611
_refine_ls_number_reflns 7991
_refine_ls_number_restraints 1
_refine_ls_restrained_S_all 1.081
_refine_ls_R_factor_all 0.0690
_refine_ls_R_factor_gt 0.0652
_refine_ls_shift/su_max 0.001
_refine_ls_shift/su_mean 0.000
_refine_ls_structure_factor_coef Fsqd
_refine_ls_weighting_details 'w=1/[\s^2^(Fo^2^)+(0.0334P)^2^+17.7603P] where P=(Fo^2^+2Fc^2^)/3'
_refine_ls_weighting_scheme calc
_refine_ls_wR_factor_gt 0.1489
_refine_ls_wR_factor_ref 0.1511
_reflns_Friedel_coverage 0.901
_reflns_Friedel_fraction_full 0.997
_reflns_Friedel_fraction_max 0.997
_reflns_number_gt 7530
_reflns_number_total 7991
_reflns_threshold_expression 'I > 2\s(I)'
_cod_data_source_file ja0c00896_si_002.cif
_cod_data_source_block jmljfa190401
_cod_depositor_comments 'Adding full bibliography for 4134428--4134431.cif.'
_cod_database_code 4134428
_shelx_shelxl_version_number 2014/7
_shelx_space_group_comment
;
The symmetry employed for this shelxl refinement is uniquely defined
by the following loop, which should always be used as a source of
symmetry information in preference to the above space-group names.
They are only intended as comments.
;
_shelx_estimated_absorpt_t_min 0.371
_shelx_estimated_absorpt_t_max 0.638
_platon_squeeze_void_probe_radius 1.20

loop_
_space_group_symop_operation_xyz
'x, y, z'
'-x, -y, z'
'x+1/2, -y+1/2, z+1/2'
'-x+1/2, y+1/2, z+1/2'

loop_
_atom_site_label
_atom_site_type_symbol
_atom_site_fract_x
_atom_site_fract_y
_atom_site_fract_z
_atom_site_U_iso_or_equiv
_atom_site_adp_type
_atom_site_occupancy
_atom_site_site_symmetry_order
_atom_site_calc_flag
_atom_site_refinement_flags_posn
_atom_site_refinement_flags_adp
_atom_site_refinement_flags_occupancy
_atom_site_disorder_assembly
_atom_site_disorder_group
C1 C 0.7733(5) 0.7239(3) 0.4746(7) 0.0237(17) Uani 1 1 d . . . . .
H1A H 0.7936 0.7251 0.3957 0.036 Uiso 1 1 calc R U . . .
H1B H 0.7266 0.7491 0.4910 0.036 Uiso 1 1 calc R U . . .
H1C H 0.7387 0.6949 0.4896 0.036 Uiso 1 1 calc R U . . .
C2 C 0.8645(5) 0.7276(2) 0.5457(6) 0.0187(15) Uani 1 1 d . . . . .
C3 C 0.8666(6) 0.7600(3) 0.6319(7) 0.0261(18) Uani 1 1 d . . . . .
H3 H 0.8094 0.7796 0.6416 0.031 Uiso 1 1 calc R U . . .
C4 C 0.9477(6) 0.7643(3) 0.7019(7) 0.0259(18) Uani 1 1 d . . . . .
H4 H 0.9466 0.7858 0.7614 0.031 Uiso 1 1 calc R U . . .
C5 C 1.0341(6) 0.7360(3) 0.6846(6) 0.0232(17) Uani 1 1 d . . . . .
C6 C 1.1232(6) 0.7380(3) 0.7496(7) 0.0242(17) Uani 1 1 d . . . . .
H6 H 1.1262 0.7582 0.8116 0.029 Uiso 1 1 calc R U . . .
C7 C 1.2056(6) 0.7114(3) 0.7252(7) 0.0263(17) Uani 1 1 d . . . . .
H7 H 1.2649 0.7129 0.7711 0.032 Uiso 1 1 calc R U . . .
C8 C 1.2039(6) 0.6815(3) 0.6324(6) 0.0206(16) Uani 1 1 d . . . . .
H8 H 1.2623 0.6638 0.6141 0.025 Uiso 1 1 calc R U . . .
C9 C 1.1173(6) 0.6785(2) 0.5699(6) 0.0177(15) Uani 1 1 d . . . . .
C10 C 1.0294(5) 0.7051(3) 0.5932(6) 0.0186(15) Uani 1 1 d . . . . .
C11 C 1.1680(5) 0.6205(2) 0.4407(6) 0.0208(16) Uani 1 1 d . . . . .
H11 H 1.2339 0.6166 0.4728 0.025 Uiso 1 1 calc R U . . .
C12 C 1.1309(6) 0.5937(2) 0.3474(6) 0.0210(16) Uani 1 1 d . . . . .
C13 C 1.1891(6) 0.5601(3) 0.2954(7) 0.0305(19) Uani 1 1 d . . . . .
H13 H 1.2559 0.5530 0.3214 0.037 Uiso 1 1 calc R U . . .
C14 C 1.1471(7) 0.5372(3) 0.2043(7) 0.033(2) Uani 1 1 d . . . . .
H14 H 1.1855 0.5143 0.1669 0.040 Uiso 1 1 calc R U . . .
C15 C 1.0506(6) 0.5476(3) 0.1691(6) 0.0211(16) Uani 1 1 d . . . . .
C16 C 0.9966(6) 0.5811(3) 0.2278(6) 0.0203(16) Uani 1 1 d . . . . .
H16 H 0.9288 0.5880 0.2044 0.024 Uiso 1 1 calc R U . . .
C17 C 1.0015(7) 0.5265(3) 0.0681(7) 0.0272(18) Uani 1 1 d . . . . .
H17A H 1.0390 0.5367 0.0007 0.033 Uiso 1 1 calc R U . . .
H17B H 0.9305 0.5379 0.0621 0.033 Uiso 1 1 calc R U . . .
C18 C 0.9931(7) 0.5261(3) 0.7561(6) 0.0212(16) Uani 1 1 d . . . . .
H18A H 0.9573 0.5350 0.8257 0.025 Uiso 1 1 calc R U . . .
H18B H 1.0616 0.5405 0.7575 0.025 Uiso 1 1 calc R U . . .
C19 C 0.9342(6) 0.5449(3) 0.6578(6) 0.0205(16) Uani 1 1 d . . . . .
C20 C 0.8412(7) 0.5272(3) 0.6277(7) 0.0295(19) Uani 1 1 d . . . . .
H20 H 0.8133 0.5019 0.6670 0.035 Uiso 1 1 calc R U . . .
C21 C 0.7883(6) 0.5467(3) 0.5390(7) 0.0300(19) Uani 1 1 d . . . . .
H21 H 0.7236 0.5349 0.5171 0.036 Uiso 1 1 calc R U . . .
C22 C 0.8302(6) 0.5834(3) 0.4824(6) 0.0225(16) Uani 1 1 d . . . . .
C23 C 0.9717(6) 0.5818(3) 0.5994(6) 0.0171(16) Uani 1 1 d . . . . .
H23 H 1.0357 0.5941 0.6216 0.021 Uiso 1 1 calc R U . . .
C24 C 0.7862(6) 0.6049(3) 0.3867(6) 0.0237(17) Uani 1 1 d . . . . .
H24 H 0.7224 0.5956 0.3561 0.028 Uiso 1 1 calc R U . . .
C25 C 0.8153(5) 0.6596(2) 0.2416(6) 0.0185(15) Uani 1 1 d . . . . .
C26 C 0.7326(6) 0.6516(3) 0.1748(7) 0.0272(18) Uani 1 1 d . . . . .
H26 H 0.6815 0.6305 0.1975 0.033 Uiso 1 1 calc R U . . .
C27 C 0.7235(6) 0.6745(3) 0.0728(7) 0.0292(18) Uani 1 1 d . . . . .
H27 H 0.6670 0.6684 0.0251 0.035 Uiso 1 1 calc R U . . .
C28 C 0.7960(6) 0.7059(3) 0.0416(7) 0.0303(19) Uani 1 1 d . . . . .
H28 H 0.7883 0.7216 -0.0273 0.036 Uiso 1 1 calc R U . . .
C29 C 0.8809(6) 0.7152(3) 0.1091(6) 0.0221(16) Uani 1 1 d . . . . .
C30 C 0.9554(7) 0.7481(3) 0.0849(7) 0.0290(19) Uani 1 1 d . . . . .
H30 H 0.9508 0.7657 0.0185 0.035 Uiso 1 1 calc R U . . .
C31 C 1.0347(7) 0.7546(3) 0.1574(7) 0.0296(19) Uani 1 1 d . . . . .
H31 H 1.0846 0.7772 0.1413 0.035 Uiso 1 1 calc R U . . .
C32 C 1.0441(6) 0.7283(3) 0.2564(7) 0.0225(16) Uani 1 1 d . . . . .
C33 C 0.8925(6) 0.6911(2) 0.2115(6) 0.0193(15) Uani 1 1 d . . . . .
C34 C 1.1329(6) 0.7364(3) 0.3304(7) 0.0295(19) Uani 1 1 d . . . . .
H34A H 1.1087 0.7441 0.4057 0.044 Uiso 1 1 calc R U . . .
H34B H 1.1738 0.7617 0.3008 0.044 Uiso 1 1 calc R U . . .
H34C H 1.1751 0.7089 0.3337 0.044 Uiso 1 1 calc R U . . .
C35 C 0.1098(9) 0.6492(3) 1.0077(10) 0.045(2) Uani 1 1 d . . . . .
C36 C 0.0419(10) 0.6372(4) 0.9124(13) 0.068(3) Uani 1 1 d . . . . .
H36A H -0.0193 0.6217 0.9406 0.102 Uiso 1 1 calc R U . . .
H36B H 0.0785 0.6170 0.8608 0.102 Uiso 1 1 calc R U . . .
H36C H 0.0216 0.6650 0.8729 0.102 Uiso 1 1 calc R U . . .
C37 C 0.7622(9) 0.6493(3) 0.7429(9) 0.044(2) Uani 1 1 d . . . . .
C38 C 0.6641(9) 0.6331(4) 0.7256(11) 0.056(3) Uani 1 1 d . . . . .
H38A H 0.6640 0.5998 0.7322 0.085 Uiso 1 1 calc R U . . .
H38B H 0.6408 0.6418 0.6507 0.085 Uiso 1 1 calc R U . . .
H38C H 0.6179 0.6461 0.7817 0.085 Uiso 1 1 calc R U . . .
C39 C 0.3233(8) 0.5731(3) 0.7266(11) 0.047(3) Uani 1 1 d . . . . .
C40 C 0.4278(9) 0.5627(4) 0.7430(13) 0.063(3) Uani 1 1 d . . . . .
H40A H 0.4346 0.5413 0.8056 0.094 Uiso 1 1 calc R U . . .
H40B H 0.4656 0.5906 0.7599 0.094 Uiso 1 1 calc R U . . .
H40C H 0.4556 0.5488 0.6749 0.094 Uiso 1 1 calc R U . . .
C41 C 0.4256(9) 0.6495(4) 0.9642(10) 0.052(3) Uani 1 1 d . . . . .
C42 C 0.4039(10) 0.6151(4) 1.0487(12) 0.070(4) Uani 1 1 d . . . . .
H42A H 0.4682 0.6046 1.0821 0.105 Uiso 1 1 calc R U . . .
H42B H 0.3686 0.5893 1.0138 0.105 Uiso 1 1 calc R U . . .
H42C H 0.3602 0.6282 1.1070 0.105 Uiso 1 1 calc R U . . .
N1 N 0.9452(4) 0.7000(2) 0.5256(5) 0.0162(13) Uani 1 1 d . . . . .
N2 N 1.1031(4) 0.6502(2) 0.4758(5) 0.0156(12) Uani 1 1 d . . . . .
N3 N 1.0345(4) 0.6039(2) 0.3141(5) 0.0180(13) Uani 1 1 d . . . . .
N4 N 0.9225(5) 0.6015(2) 0.5125(5) 0.0189(13) Uani 1 1 d . . . . .
N5 N 0.8385(5) 0.6378(2) 0.3445(5) 0.0186(13) Uani 1 1 d . . . . .
N6 N 0.9746(4) 0.6968(2) 0.2820(5) 0.0159(13) Uani 1 1 d . . . . .
N7 N 0.1602(7) 0.6599(3) 1.0810(10) 0.057(3) Uani 1 1 d . . . . .
N8 N 0.8433(10) 0.6621(4) 0.7577(9) 0.069(3) Uani 1 1 d . . . . .
N9 N 0.2391(7) 0.5805(3) 0.7140(10) 0.062(3) Uani 1 1 d . . . . .
N10 N 0.4453(9) 0.6775(4) 0.9013(11) 0.075(3) Uani 1 1 d . . . . .
F1 F 0.5672(4) 0.5946(2) 0.4859(5) 0.0491(15) Uani 1 1 d . . . . .
F2 F 0.5539(4) 0.66740(19) 0.4296(6) 0.0529(16) Uani 1 1 d . . . . .
F3 F 0.5136(6) 0.6119(3) 0.3104(5) 0.0650(19) Uani 1 1 d . . . . .
F4 F 0.3897(4) 0.6559(2) 0.3833(6) 0.0599(19) Uani 1 1 d . . . . .
F5 F 0.4030(4) 0.58264(17) 0.4394(5) 0.0514(16) Uani 1 1 d . . . . .
F6 F 0.4425(5) 0.6389(2) 0.5553(5) 0.0514(15) Uani 1 1 d . . . . .
F7 F 0.7310(5) 0.5464(2) 1.0814(5) 0.0597(17) Uani 1 1 d . . . . .
F8 F 0.7844(5) 0.4985(2) 0.9465(5) 0.0561(16) Uani 1 1 d . . . . .
F9 F 0.7855(4) 0.5733(2) 0.9160(7) 0.0644(17) Uani 1 1 d . . . . .
F10 F 0.6707(5) 0.5298(2) 0.8259(6) 0.0605(17) Uani 1 1 d . . . . .
F11 F 0.6204(5) 0.5784(2) 0.9615(6) 0.0657(19) Uani 1 1 d . . . . .
F12 F 0.6173(5) 0.5022(3) 0.9884(7) 0.079(2) Uani 1 1 d . . . . .
P1 P 0.47873(16) 0.62481(7) 0.43281(18) 0.0295(5) Uani 1 1 d . . . . .
P2 P 0.70143(18) 0.53817(8) 0.9539(2) 0.0379(6) Uani 1 1 d . . . . .
Fe1 Fe 0.96894(8) 0.65041(3) 0.40870(11) 0.0147(2) Uani 1 1 d . . . . .

loop_
_atom_site_aniso_label
_atom_site_aniso_U_11
_atom_site_aniso_U_22
_atom_site_aniso_U_33
_atom_site_aniso_U_23
_atom_site_aniso_U_13
_atom_site_aniso_U_12
C1 0.013(4) 0.029(4) 0.029(4) -0.005(3) 0.000(3) 0.004(3)
C2 0.012(3) 0.026(4) 0.019(4) 0.002(3) -0.001(3) 0.003(3)
C3 0.022(4) 0.031(4) 0.025(4) 0.001(3) 0.001(3) 0.008(3)
C4 0.021(4) 0.025(4) 0.032(5) -0.010(4) 0.001(3) -0.001(3)
C5 0.025(4) 0.028(4) 0.017(4) -0.004(3) -0.002(3) 0.000(3)
C6 0.023(4) 0.030(4) 0.019(4) -0.004(3) -0.002(3) -0.003(3)
C7 0.017(4) 0.039(5) 0.022(4) 0.000(3) -0.009(3) -0.007(3)
C8 0.014(4) 0.025(4) 0.022(4) -0.003(3) -0.005(3) 0.001(3)
C9 0.018(4) 0.019(3) 0.017(4) 0.000(3) -0.001(3) -0.002(3)
C10 0.013(4) 0.021(4) 0.022(4) 0.003(3) -0.001(3) 0.001(3)
C11 0.013(3) 0.026(4) 0.023(4) -0.004(3) -0.003(3) 0.004(3)
C12 0.025(4) 0.018(4) 0.020(4) 0.001(3) -0.005(3) 0.004(3)
C13 0.023(4) 0.032(5) 0.037(5) -0.007(4) -0.002(4) 0.003(4)
C14 0.046(5) 0.027(4) 0.027(4) -0.009(3) -0.004(4) 0.018(4)
C15 0.024(4) 0.020(4) 0.019(4) 0.000(3) -0.001(3) 0.001(3)
C16 0.021(4) 0.023(4) 0.017(4) 0.003(3) -0.001(3) 0.001(3)
C17 0.038(5) 0.018(4) 0.026(4) -0.001(3) 0.001(4) 0.002(4)
C18 0.025(4) 0.021(4) 0.017(4) 0.000(3) 0.001(3) 0.001(3)
C19 0.024(4) 0.022(4) 0.016(4) 0.002(3) -0.004(3) -0.002(3)
C20 0.036(5) 0.022(4) 0.030(4) 0.011(3) 0.002(4) -0.006(4)
C21 0.020(4) 0.030(4) 0.040(5) 0.007(4) -0.003(4) -0.013(3)
C22 0.019(4) 0.026(4) 0.023(4) 0.003(3) -0.003(3) -0.003(3)
C23 0.016(4) 0.020(4) 0.016(4) 0.003(3) -0.005(3) -0.004(3)
C24 0.017(4) 0.031(4) 0.022(4) 0.002(3) -0.006(3) -0.004(3)
C25 0.017(4) 0.019(3) 0.019(4) 0.000(3) -0.008(3) 0.002(3)
C26 0.020(4) 0.038(5) 0.023(4) 0.000(3) -0.001(3) 0.001(3)
C27 0.022(4) 0.041(5) 0.025(4) 0.005(4) -0.011(3) 0.003(4)
C28 0.032(5) 0.039(5) 0.020(4) 0.003(4) -0.010(4) 0.007(4)
C29 0.023(4) 0.024(4) 0.019(4) 0.003(3) 0.003(3) 0.001(3)
C30 0.041(5) 0.023(4) 0.023(4) 0.005(3) 0.000(4) 0.006(4)
C31 0.031(5) 0.029(5) 0.029(4) 0.006(4) 0.001(4) -0.002(4)
C32 0.015(4) 0.029(4) 0.023(4) 0.001(3) 0.002(3) 0.001(3)
C33 0.017(4) 0.019(3) 0.023(4) -0.001(3) -0.002(3) 0.003(3)
C34 0.023(4) 0.038(5) 0.028(4) 0.006(4) -0.005(4) -0.012(4)
C35 0.049(6) 0.025(4) 0.061(7) 0.001(4) 0.011(6) -0.007(4)
C36 0.089(9) 0.051(6) 0.063(7) -0.001(7) -0.007(8) -0.020(6)
C37 0.049(7) 0.038(5) 0.046(6) 0.011(4) 0.009(5) -0.004(5)
C38 0.061(7) 0.042(6) 0.066(8) 0.004(6) -0.002(6) 0.007(5)
C39 0.035(6) 0.028(5) 0.079(8) 0.011(5) -0.013(5) -0.008(4)
C40 0.045(6) 0.052(7) 0.092(9) 0.024(7) -0.018(6) -0.013(5)
C41 0.050(6) 0.056(7) 0.051(6) 0.003(6) 0.002(5) 0.021(5)
C42 0.057(7) 0.060(7) 0.093(10) 0.018(7) 0.013(7) 0.021(6)
N1 0.010(3) 0.028(3) 0.011(3) 0.003(2) -0.001(2) -0.004(3)
N2 0.010(3) 0.023(3) 0.014(3) -0.001(2) -0.006(2) 0.000(2)
N3 0.018(3) 0.018(3) 0.018(3) 0.005(2) -0.002(3) -0.003(3)
N4 0.015(3) 0.023(3) 0.019(3) -0.002(2) -0.006(3) 0.000(3)
N5 0.016(3) 0.021(3) 0.018(3) 0.000(3) -0.003(2) -0.001(3)
N6 0.007(3) 0.024(3) 0.016(3) -0.001(3) 0.001(2) 0.001(2)
N7 0.035(5) 0.047(5) 0.089(8) -0.003(5) 0.009(5) 0.000(4)
N8 0.082(8) 0.060(6) 0.064(7) 0.010(5) 0.019(6) -0.014(6)
N9 0.039(5) 0.035(5) 0.114(9) 0.007(5) -0.022(5) -0.005(4)
N10 0.105(9) 0.058(6) 0.062(7) -0.005(6) 0.013(7) 0.004(6)
F1 0.030(3) 0.056(4) 0.061(4) 0.010(3) 0.002(3) 0.015(3)
F2 0.028(3) 0.050(3) 0.080(5) 0.006(3) -0.001(3) -0.019(2)
F3 0.072(4) 0.084(5) 0.040(3) -0.008(3) 0.000(3) -0.015(4)
F4 0.033(3) 0.055(3) 0.091(5) 0.047(4) -0.009(3) -0.003(3)
F5 0.037(3) 0.036(3) 0.082(5) 0.009(3) -0.007(3) -0.014(2)
F6 0.052(3) 0.047(3) 0.055(4) -0.003(3) 0.016(3) 0.007(3)
F7 0.075(4) 0.054(4) 0.050(4) -0.007(3) -0.013(3) 0.021(3)
F8 0.050(3) 0.047(3) 0.071(4) -0.010(3) -0.010(3) 0.014(3)
F9 0.050(3) 0.055(4) 0.088(5) 0.008(4) 0.001(4) -0.010(3)
F10 0.063(4) 0.064(4) 0.054(4) -0.010(3) -0.016(3) 0.009(3)
F11 0.039(3) 0.071(4) 0.087(5) -0.017(4) -0.011(3) 0.023(3)
F12 0.059(4) 0.077(5) 0.102(6) 0.005(4) 0.023(4) -0.020(4)
P1 0.0218(10) 0.0314(10) 0.0353(13) 0.0056(9) -0.0017(9) -0.0036(8)
P2 0.0273(11) 0.0388(13) 0.0477(14) -0.0044(11) -0.0020(10) 0.0048(10)
Fe1 0.0119(5) 0.0167(5) 0.0157(5) 0.0000(5) -0.0036(5) -0.0009(4)

loop_
_atom_type_symbol
_atom_type_description
_atom_type_scat_dispersion_real
_atom_type_scat_dispersion_imag
_atom_type_scat_source
C C 0.0181 0.0091 'International Tables Vol C Tables 4.2.6.8 and 6.1.1.4'
H H 0.0000 0.0000 'International Tables Vol C Tables 4.2.6.8 and 6.1.1.4'
N N 0.0311 0.0180 'International Tables Vol C Tables 4.2.6.8 and 6.1.1.4'
F F 0.0727 0.0534 'International Tables Vol C Tables 4.2.6.8 and 6.1.1.4'
P P 0.2955 0.4335 'International Tables Vol C Tables 4.2.6.8 and 6.1.1.4'
Fe Fe -1.1336 3.1974 'International Tables Vol C Tables 4.2.6.8 and 6.1.1.4'

loop_
_geom_angle_atom_site_label_1
_geom_angle_atom_site_label_2
_geom_angle_atom_site_label_3
_geom_angle
_geom_angle_site_symmetry_1
_geom_angle_site_symmetry_3
_geom_angle_publ_flag
C2 C1 H1A 109.5 . . ?
C2 C1 H1B 109.5 . . ?
H1A C1 H1B 109.5 . . ?
C2 C1 H1C 109.5 . . ?
H1A C1 H1C 109.5 . . ?
H1B C1 H1C 109.5 . . ?
N1 C2 C3 121.5(7) . . ?
N1 C2 C1 119.0(7) . . ?
C3 C2 C1 119.5(7) . . ?
C4 C3 C2 122.1(7) . . ?
C4 C3 H3 118.9 . . ?
C2 C3 H3 118.9 . . ?
C3 C4 C5 118.5(7) . . ?
C3 C4 H4 120.7 . . ?
C5 C4 H4 120.7 . . ?
C6 C5 C4 123.8(7) . . ?
C6 C5 C10 119.2(7) . . ?
C4 C5 C10 117.0(7) . . ?
C7 C6 C5 120.9(7) . . ?
C7 C6 H6 119.5 . . ?
C5 C6 H6 119.5 . . ?
C6 C7 C8 120.8(7) . . ?
C6 C7 H7 119.6 . . ?
C8 C7 H7 119.6 . . ?
C9 C8 C7 118.9(7) . . ?
C9 C8 H8 120.5 . . ?
C7 C8 H8 120.5 . . ?
C8 C9 N2 125.8(7) . . ?
C8 C9 C10 122.1(7) . . ?
N2 C9 C10 112.0(6) . . ?
N1 C10 C9 118.3(7) . . ?
N1 C10 C5 123.7(7) . . ?
C9 C10 C5 118.0(7) . . ?
N2 C11 C12 113.5(6) . . ?
N2 C11 H11 123.2 . . ?
C12 C11 H11 123.2 . . ?
N3 C12 C13 122.2(7) . . ?
N3 C12 C11 114.7(7) . . ?
C13 C12 C11 123.1(7) . . ?
C14 C13 C12 118.5(8) . . ?
C14 C13 H13 120.8 . . ?
C12 C13 H13 120.8 . . ?
C15 C14 C13 119.8(8) . . ?
C15 C14 H14 120.1 . . ?
C13 C14 H14 120.1 . . ?
C14 C15 C16 118.0(7) . . ?
C14 C15 C17 123.4(7) . . ?
C16 C15 C17 118.6(7) . . ?
N3 C16 C15 123.8(7) . . ?
N3 C16 H16 118.1 . . ?
C15 C16 H16 118.1 . . ?
C15 C17 C17 115.1(6) . 2_765 ?
C15 C17 H17A 108.5 . . ?
C17 C17 H17A 108.5 2_765 . ?
C15 C17 H17B 108.5 . . ?
C17 C17 H17B 108.5 2_765 . ?
H17A C17 H17B 107.5 . . ?
C19 C18 C18 115.0(6) . 2_765 ?
C19 C18 H18A 108.5 . . ?
C18 C18 H18A 108.5 2_765 . ?
C19 C18 H18B 108.5 . . ?
C18 C18 H18B 108.5 2_765 . ?
H18A C18 H18B 107.5 . . ?
C20 C19 C23 118.7(7) . . ?
C20 C19 C18 121.1(7) . . ?
C23 C19 C18 120.1(7) . . ?
C19 C20 C21 119.0(7) . . ?
C19 C20 H20 120.5 . . ?
C21 C20 H20 120.5 . . ?
C22 C21 C20 119.8(7) . . ?
C22 C21 H21 120.1 . . ?
C20 C21 H21 120.1 . . ?
N4 C22 C21 121.6(7) . . ?
N4 C22 C24 113.2(7) . . ?
C21 C22 C24 125.2(7) . . ?
N4 C23 C19 123.8(7) . . ?
N4 C23 H23 118.1 . . ?
C19 C23 H23 118.1 . . ?
N5 C24 C22 115.6(7) . . ?
N5 C24 H24 122.2 . . ?
C22 C24 H24 122.2 . . ?
C26 C25 C33 121.9(7) . . ?
C26 C25 N5 126.8(7) . . ?
C33 C25 N5 111.3(6) . . ?
C25 C26 C27 119.7(8) . . ?
C25 C26 H26 120.2 . . ?
C27 C26 H26 120.2 . . ?
C28 C27 C26 120.1(7) . . ?
C28 C27 H27 119.9 . . ?
C26 C27 H27 119.9 . . ?
C27 C28 C29 121.4(7) . . ?
C27 C28 H28 119.3 . . ?
C29 C28 H28 119.3 . . ?
C28 C29 C30 124.5(7) . . ?
C28 C29 C33 119.0(7) . . ?
C30 C29 C33 116.5(7) . . ?
C31 C30 C29 119.6(8) . . ?
C31 C30 H30 120.2 . . ?
C29 C30 H30 120.2 . . ?
C30 C31 C32 121.3(8) . . ?
C30 C31 H31 119.3 . . ?
C32 C31 H31 119.3 . . ?
N6 C32 C31 120.7(7) . . ?
N6 C32 C34 120.6(7) . . ?
C31 C32 C34 118.7(7) . . ?
N6 C33 C25 118.7(7) . . ?
N6 C33 C29 123.4(7) . . ?
C25 C33 C29 117.9(7) . . ?
C32 C34 H34A 109.5 . . ?
C32 C34 H34B 109.5 . . ?
H34A C34 H34B 109.5 . . ?
C32 C34 H34C 109.5 . . ?
H34A C34 H34C 109.5 . . ?
H34B C34 H34C 109.5 . . ?
N7 C35 C36 177.4(12) . . ?
C35 C36 H36A 109.5 . . ?
C35 C36 H36B 109.5 . . ?
H36A C36 H36B 109.5 . . ?
C35 C36 H36C 109.5 . . ?
H36A C36 H36C 109.5 . . ?
H36B C36 H36C 109.5 . . ?
N8 C37 C38 179.1(13) . . ?
C37 C38 H38A 109.5 . . ?
C37 C38 H38B 109.5 . . ?
H38A C38 H38B 109.5 . . ?
C37 C38 H38C 109.5 . . ?
H38A C38 H38C 109.5 . . ?
H38B C38 H38C 109.5 . . ?
N9 C39 C40 178.4(11) . . ?
C39 C40 H40A 109.5 . . ?
C39 C40 H40B 109.5 . . ?
H40A C40 H40B 109.5 . . ?
C39 C40 H40C 109.5 . . ?
H40A C40 H40C 109.5 . . ?
H40B C40 H40C 109.5 . . ?
N10 C41 C42 176.9(15) . . ?
C41 C42 H42A 109.5 . . ?
C41 C42 H42B 109.5 . . ?
H42A C42 H42B 109.5 . . ?
C41 C42 H42C 109.5 . . ?
H42A C42 H42C 109.5 . . ?
H42B C42 H42C 109.5 . . ?
C2 N1 C10 117.1(6) . . ?
C2 N1 Fe1 131.9(5) . . ?
C10 N1 Fe1 111.0(5) . . ?
C11 N2 C9 125.0(6) . . ?
C11 N2 Fe1 117.7(5) . . ?
C9 N2 Fe1 116.7(5) . . ?
C16 N3 C12 117.8(7) . . ?
C16 N3 Fe1 129.4(5) . . ?
C12 N3 Fe1 112.8(5) . . ?
C23 N4 C22 117.1(6) . . ?
C23 N4 Fe1 129.9(5) . . ?
C22 N4 Fe1 112.7(5) . . ?
C24 N5 C25 124.4(6) . . ?
C24 N5 Fe1 117.6(5) . . ?
C25 N5 Fe1 116.9(5) . . ?
C32 N6 C33 118.4(7) . . ?
C32 N6 Fe1 131.3(5) . . ?
C33 N6 Fe1 110.2(5) . . ?
F3 P1 F5 92.2(4) . . ?
F3 P1 F1 91.5(4) . . ?
F5 P1 F1 89.9(3) . . ?
F3 P1 F2 89.3(4) . . ?
F5 P1 F2 178.4(4) . . ?
F1 P1 F2 90.0(3) . . ?
F3 P1 F4 90.2(4) . . ?
F5 P1 F4 90.7(3) . . ?
F1 P1 F4 178.1(4) . . ?
F2 P1 F4 89.4(3) . . ?
F3 P1 F6 178.6(4) . . ?
F5 P1 F6 88.4(3) . . ?
F1 P1 F6 89.7(3) . . ?
F2 P1 F6 90.0(4) . . ?
F4 P1 F6 88.6(4) . . ?
F9 P2 F12 178.3(5) . . ?
F9 P2 F7 90.4(4) . . ?
F12 P2 F7 91.2(4) . . ?
F9 P2 F11 89.6(4) . . ?
F12 P2 F11 91.1(4) . . ?
F7 P2 F11 89.7(4) . . ?
F9 P2 F8 89.4(3) . . ?
F12 P2 F8 89.9(4) . . ?
F7 P2 F8 89.9(3) . . ?
F11 P2 F8 178.9(4) . . ?
F9 P2 F10 90.0(4) . . ?
F12 P2 F10 88.4(4) . . ?
F7 P2 F10 179.5(5) . . ?
F11 P2 F10 90.1(4) . . ?
F8 P2 F10 90.3(4) . . ?
N5 Fe1 N2 168.6(3) . . ?
N5 Fe1 N3 91.3(3) . . ?
N2 Fe1 N3 80.9(2) . . ?
N5 Fe1 N4 80.7(3) . . ?
N2 Fe1 N4 90.9(2) . . ?
N3 Fe1 N4 89.3(2) . . ?
N5 Fe1 N6 82.1(2) . . ?
N2 Fe1 N6 106.2(2) . . ?
N3 Fe1 N6 91.2(3) . . ?
N4 Fe1 N6 162.8(2) . . ?
N5 Fe1 N1 106.2(2) . . ?
N2 Fe1 N1 81.7(2) . . ?
N3 Fe1 N1 162.5(2) . . ?
N4 Fe1 N1 92.5(2) . . ?
N6 Fe1 N1 92.1(2) . . ?

loop_
_geom_bond_atom_site_label_1
_geom_bond_atom_site_label_2
_geom_bond_distance
_geom_bond_site_symmetry_2
_geom_bond_publ_flag
C1 C2 1.467(10) . ?
C1 H1A 0.9800 . ?
C1 H1B 0.9800 . ?
C1 H1C 0.9800 . ?
C2 N1 1.353(9) . ?
C2 C3 1.404(11) . ?
C3 C4 1.355(12) . ?
C3 H3 0.9500 . ?
C4 C5 1.417(11) . ?
C4 H4 0.9500 . ?
C5 C6 1.402(11) . ?
C5 C10 1.423(11) . ?
C6 C7 1.362(12) . ?
C6 H6 0.9500 . ?
C7 C8 1.416(11) . ?
C7 H7 0.9500 . ?
C8 C9 1.359(10) . ?
C8 H8 0.9500 . ?
C9 N2 1.411(9) . ?
C9 C10 1.415(10) . ?
C10 N1 1.374(9) . ?
C11 N2 1.287(9) . ?
C11 C12 1.449(10) . ?
C11 H11 0.9500 . ?
C12 N3 1.354(10) . ?
C12 C13 1.393(11) . ?
C13 C14 1.393(12) . ?
C13 H13 0.9500 . ?
C14 C15 1.365(12) . ?
C14 H14 0.9500 . ?
C15 C16 1.400(11) . ?
C15 C17 1.501(11) . ?
C16 N3 1.324(10) . ?
C16 H16 0.9500 . ?
C17 C17 1.556(15) 2_765 ?
C17 H17A 0.9900 . ?
C17 H17B 0.9900 . ?
C18 C19 1.509(10) . ?
C18 C18 1.544(15) 2_765 ?
C18 H18A 0.9900 . ?
C18 H18B 0.9900 . ?
C19 C20 1.370(12) . ?
C19 C23 1.380(10) . ?
C20 C21 1.390(12) . ?
C20 H20 0.9500 . ?
C21 C22 1.385(11) . ?
C21 H21 0.9500 . ?
C22 N4 1.366(9) . ?
C22 C24 1.429(10) . ?
C23 N4 1.351(9) . ?
C23 H23 0.9500 . ?
C24 N5 1.287(10) . ?
C24 H24 0.9500 . ?
C25 C26 1.364(11) . ?
C25 C33 1.416(10) . ?
C25 N5 1.419(9) . ?
C26 C27 1.398(12) . ?
C26 H26 0.9500 . ?
C27 C28 1.373(12) . ?
C27 H27 0.9500 . ?
C28 C29 1.398(11) . ?
C28 H28 0.9500 . ?
C29 C30 1.402(12) . ?
C29 C33 1.422(10) . ?
C30 C31 1.364(12) . ?
C30 H30 0.9500 . ?
C31 C32 1.417(12) . ?
C31 H31 0.9500 . ?
C32 N6 1.334(10) . ?
C32 C34 1.478(11) . ?
C33 N6 1.373(9) . ?
C34 H34A 0.9800 . ?
C34 H34B 0.9800 . ?
C34 H34C 0.9800 . ?
C35 N7 1.140(15) . ?
C35 C36 1.487(18) . ?
C36 H36A 0.9800 . ?
C36 H36B 0.9800 . ?
C36 H36C 0.9800 . ?
C37 N8 1.138(15) . ?
C37 C38 1.384(17) . ?
C38 H38A 0.9800 . ?
C38 H38B 0.9800 . ?
C38 H38C 0.9800 . ?
C39 N9 1.131(13) . ?
C39 C40 1.413(15) . ?
C40 H40A 0.9800 . ?
C40 H40B 0.9800 . ?
C40 H40C 0.9800 . ?
C41 N10 1.143(15) . ?
C41 C42 1.458(17) . ?
C42 H42A 0.9800 . ?
C42 H42B 0.9800 . ?
C42 H42C 0.9800 . ?
N1 Fe1 2.042(6) . ?
N2 Fe1 1.928(6) . ?
N3 Fe1 1.971(6) . ?
N4 Fe1 1.994(6) . ?
N5 Fe1 1.905(6) . ?
N6 Fe1 2.039(6) . ?
F1 P1 1.589(6) . ?
F2 P1 1.592(5) . ?
F3 P1 1.578(7) . ?
F4 P1 1.594(6) . ?
F5 P1 1.588(5) . ?
F6 P1 1.594(6) . ?
F7 P2 1.590(7) . ?
F8 P2 1.595(6) . ?
F9 P2 1.575(6) . ?
F10 P2 1.601(7) . ?
F11 P2 1.590(6) . ?
F12 P2 1.580(7) . ?

loop_
_geom_torsion_atom_site_label_1
_geom_torsion_atom_site_label_2
_geom_torsion_atom_site_label_3
_geom_torsion_atom_site_label_4
_geom_torsion
_geom_torsion_site_symmetry_1
_geom_torsion_site_symmetry_2
_geom_torsion_site_symmetry_3
_geom_torsion_site_symmetry_4
_geom_torsion_publ_flag
N1 C2 C3 C4 -2.4(12) . . . . ?
C1 C2 C3 C4 178.3(8) . . . . ?
C2 C3 C4 C5 2.1(13) . . . . ?
C3 C4 C5 C6 178.4(8) . . . . ?
C3 C4 C5 C10 0.4(12) . . . . ?
C4 C5 C6 C7 -176.8(8) . . . . ?
C10 C5 C6 C7 1.2(12) . . . . ?
C5 C6 C7 C8 1.0(12) . . . . ?
C6 C7 C8 C9 -2.2(12) . . . . ?
C7 C8 C9 N2 -179.4(7) . . . . ?
C7 C8 C9 C10 1.3(11) . . . . ?
C8 C9 C10 N1 179.9(7) . . . . ?
N2 C9 C10 N1 0.5(9) . . . . ?
C8 C9 C10 C5 0.8(11) . . . . ?
N2 C9 C10 C5 -178.6(7) . . . . ?
C6 C5 C10 N1 178.9(7) . . . . ?
C4 C5 C10 N1 -3.0(12) . . . . ?
C6 C5 C10 C9 -2.1(11) . . . . ?
C4 C5 C10 C9 176.1(7) . . . . ?
N2 C11 C12 N3 -0.9(10) . . . . ?
N2 C11 C12 C13 179.2(7) . . . . ?
N3 C12 C13 C14 1.7(12) . . . . ?
C11 C12 C13 C14 -178.3(8) . . . . ?
C12 C13 C14 C15 -0.7(13) . . . . ?
C13 C14 C15 C16 -0.7(12) . . . . ?
C13 C14 C15 C17 176.6(8) . . . . ?
C14 C15 C16 N3 1.3(12) . . . . ?
C17 C15 C16 N3 -176.1(7) . . . . ?
C14 C15 C17 C17 54.9(13) . . . 2_765 ?
C16 C15 C17 C17 -127.8(10) . . . 2_765 ?
C18 C18 C19 C20 50.6(11) 2_765 . . . ?
C18 C18 C19 C23 -132.3(9) 2_765 . . . ?
C23 C19 C20 C21 0.6(12) . . . . ?
C18 C19 C20 C21 177.8(8) . . . . ?
C19 C20 C21 C22 0.2(13) . . . . ?
C20 C21 C22 N4 -0.7(13) . . . . ?
C20 C21 C22 C24 176.7(8) . . . . ?
C20 C19 C23 N4 -1.0(12) . . . . ?
C18 C19 C23 N4 -178.1(7) . . . . ?
N4 C22 C24 N5 -0.7(10) . . . . ?
C21 C22 C24 N5 -178.2(8) . . . . ?
C33 C25 C26 C27 0.8(12) . . . . ?
N5 C25 C26 C27 -176.9(7) . . . . ?
C25 C26 C27 C28 -1.8(13) . . . . ?
C26 C27 C28 C29 1.0(13) . . . . ?
C27 C28 C29 C30 -177.1(8) . . . . ?
C27 C28 C29 C33 0.7(12) . . . . ?
C28 C29 C30 C31 179.3(8) . . . . ?
C33 C29 C30 C31 1.4(11) . . . . ?
C29 C30 C31 C32 0.8(13) . . . . ?
C30 C31 C32 N6 -0.9(12) . . . . ?
C30 C31 C32 C34 178.8(8) . . . . ?
C26 C25 C33 N6 -178.8(7) . . . . ?
N5 C25 C33 N6 -0.7(9) . . . . ?
C26 C25 C33 C29 0.9(11) . . . . ?
N5 C25 C33 C29 179.0(6) . . . . ?
C28 C29 C33 N6 178.0(7) . . . . ?
C30 C29 C33 N6 -4.0(11) . . . . ?
C28 C29 C33 C25 -1.6(11) . . . . ?
C30 C29 C33 C25 176.4(7) . . . . ?
C3 C2 N1 C10 -0.1(10) . . . . ?
C1 C2 N1 C10 179.2(7) . . . . ?
C3 C2 N1 Fe1 -179.3(6) . . . . ?
C1 C2 N1 Fe1 0.0(10) . . . . ?
C9 C10 N1 C2 -176.2(7) . . . . ?
C5 C10 N1 C2 2.8(11) . . . . ?
C9 C10 N1 Fe1 3.1(8) . . . . ?
C5 C10 N1 Fe1 -177.9(6) . . . . ?
C12 C11 N2 C9 175.6(6) . . . . ?
C12 C11 N2 Fe1 4.8(8) . . . . ?
C8 C9 N2 C11 5.4(12) . . . . ?
C10 C9 N2 C11 -175.3(7) . . . . ?
C8 C9 N2 Fe1 176.4(6) . . . . ?
C10 C9 N2 Fe1 -4.3(8) . . . . ?
C15 C16 N3 C12 -0.3(11) . . . . ?
C15 C16 N3 Fe1 -178.0(5) . . . . ?
C13 C12 N3 C16 -1.2(11) . . . . ?
C11 C12 N3 C16 178.8(7) . . . . ?
C13 C12 N3 Fe1 176.8(6) . . . . ?
C11 C12 N3 Fe1 -3.2(8) . . . . ?
C19 C23 N4 C22 0.5(11) . . . . ?
C19 C23 N4 Fe1 -173.3(6) . . . . ?
C21 C22 N4 C23 0.4(11) . . . . ?
C24 C22 N4 C23 -177.3(7) . . . . ?
C21 C22 N4 Fe1 175.2(6) . . . . ?
C24 C22 N4 Fe1 -2.5(8) . . . . ?
C22 C24 N5 C25 171.4(7) . . . . ?
C22 C24 N5 Fe1 3.8(9) . . . . ?
C26 C25 N5 C24 4.1(12) . . . . ?
C33 C25 N5 C24 -173.8(7) . . . . ?
C26 C25 N5 Fe1 171.8(6) . . . . ?
C33 C25 N5 Fe1 -6.1(8) . . . . ?
C31 C32 N6 C33 -1.5(11) . . . . ?
C34 C32 N6 C33 178.8(7) . . . . ?
C31 C32 N6 Fe1 175.0(6) . . . . ?
C34 C32 N6 Fe1 -4.7(11) . . . . ?
C25 C33 N6 C32 -176.3(7) . . . . ?
C29 C33 N6 C32 4.0(11) . . . . ?
C25 C33 N6 Fe1 6.5(8) . . . . ?
C29 C33 N6 Fe1 -173.2(6) . . . . ?

loop_
_platon_squeeze_void_nr
_platon_squeeze_void_average_x
_platon_squeeze_void_average_y
_platon_squeeze_void_average_z
_platon_squeeze_void_volume
_platon_squeeze_void_count_electrons
_platon_squeeze_void_content
1 0.000 0.000 -0.199 87 21 ' '
2 0.500 0.500 0.300 87 21 ' '
3 0.000 0.500 0.414 19 0 ' '
4 0.500 0.000 0.914 19 0 ' '
